data_2008797
loop_
_publ_author_name
'Danilovski, Aleksandar'
'Vinkovi\'c, Mladen'
'Fili\'c, Darko'

_publ_section_title
;
 Nitro derivatives of glutethimide
;
_journal_issue 8
_journal_name_full 'Acta Crystallographica Section C'
_journal_page_first 1300
_journal_page_last 1304
_journal_paper_doi 10.1107/S0108270199005673
_journal_volume 55
_journal_year 1999
_chemical_formula_moiety 'C13 H13 N3 O6'
_chemical_formula_sum 'C13 H13 N3 O6'
_chemical_formula_weight 307.26
_chemical_name_common o,p-dinitroglutethimide
_chemical_name_systematic
;
3-(2',4'-dinitrophenyl)-3-ethylpiperidine-2,6-dione
;
_space_group_IT_number 2
_symmetry_cell_setting triclinic
_symmetry_space_group_name_Hall '-P 1'
_symmetry_space_group_name_H-M 'P -1'
_cell_angle_alpha 114.483(8)
_cell_angle_beta 108.831(8)
_cell_angle_gamma 92.235(8)
_cell_formula_units_Z 2
_cell_length_a 8.5629(18)
_cell_length_b 8.8741(15)
_cell_length_c 10.594(2)
_cell_measurement_reflns_used 22
_cell_measurement_temperature 293
_cell_measurement_theta_max 30.00
_cell_measurement_theta_min 15.00
_cell_volume 679.3(2)
_computing_cell_refinement STADI4
_computing_data_collection 'STADI4 (Stoe & Cie, 1996a)'
_computing_data_reduction 'XRED (Stoe & Cie, 1996b)'
_computing_molecular_graphics 'ORTEP3 (Johnson & Burnett, 1997) and PLUTON97 (Spek, 1997)'
_computing_publication_material SHELXL97
_computing_structure_refinement 'SHELXL97 (Sheldrick, 1997a)'
_computing_structure_solution 'SHELXS97 (Sheldrick, 1997b)'
_diffrn_ambient_temperature 293
_diffrn_measurement_device 'Philips PW1100 upgraded by Stoe & Cie'
_diffrn_measurement_method \w-scan
_diffrn_radiation_monochromator graphite
_diffrn_radiation_source 'fine-focus sealed X-ray tube'
_diffrn_radiation_type 'Cu K\a'
_diffrn_radiation_wavelength 1.54178
_diffrn_reflns_av_R_equivalents 0.0670
_diffrn_reflns_av_sigmaI/netI 0.0328
_diffrn_reflns_limit_h_max 9
_diffrn_reflns_limit_h_min -9
_diffrn_reflns_limit_k_max 9
_diffrn_reflns_limit_k_min -9
_diffrn_reflns_limit_l_max 11
_diffrn_reflns_limit_l_min -1
_diffrn_reflns_number 2391
_diffrn_reflns_theta_max 63.50
_diffrn_reflns_theta_min 3.00
_diffrn_standards_decay_% 3.6
_diffrn_standards_interval_time 90
_diffrn_standards_number 3
_exptl_absorpt_coefficient_mu 1.036
_exptl_absorpt_correction_type none
_exptl_crystal_colour colourless
_exptl_crystal_density_diffrn 1.502
_exptl_crystal_density_method 'not measured'
_exptl_crystal_description prism
_exptl_crystal_F_000 320
_exptl_crystal_size_max 0.54
_exptl_crystal_size_mid 0.33
_exptl_crystal_size_min 0.26
_refine_diff_density_max 0.254
_refine_diff_density_min -0.197
_refine_ls_extinction_coef 0.039(3)
_refine_ls_extinction_method 'SHELXL97 (Sheldrick, 1997a)'
_refine_ls_goodness_of_fit_ref 1.026
_refine_ls_hydrogen_treatment constr
_refine_ls_matrix_type full
_refine_ls_number_parameters 200
_refine_ls_number_reflns 2007
_refine_ls_restrained_S_all 1.026
_refine_ls_R_factor_all 0.0512
_refine_ls_R_factor_gt 0.0392
_refine_ls_shift/su_max 0.033
_refine_ls_shift/su_mean 0.007
_refine_ls_structure_factor_coef Fsqd
_refine_ls_weighting_details 'w = 1/[\s^2^(Fo^2^)+(0.0734P)^2^+0.2750P] where P=(Fo^2^+2Fc^2^)/3'
_refine_ls_weighting_scheme calc
_refine_ls_wR_factor_ref 0.1141
_reflns_number_gt 1597
_reflns_number_total 2015
_reflns_threshold_expression I>2\s(I)
_cod_data_source_file ka1321.cif
_cod_data_source_block II
_cod_depositor_comments
;
The following automatic conversions were performed:

'_atom_site_thermal_displace_type' tag value 'Uij' was replaced with
'Uani' value 22 times.

Automatic conversion script
Id: cif_fix_values 1646 2011-03-28 12:23:43Z adriana 

The following automatic conversions were performed:

'_refine_ls_weighting_scheme' value 'calc w =
1/[\s^2^(Fo^2^)+(0.0734P)^2^+0.2750P] where P=(Fo^2^+2Fc^2^)/3' was
changed to 'calc'. New tag '_refine_ls_weighting_details' was
created. The value of the new tag was set to 'w =
1/[\s^2^(Fo^2^)+(0.0734P)^2^+0.2750P] where P=(Fo^2^+2Fc^2^)/3'.

Automatic conversion script
Id: cif_fix_values 3143 2015-03-26 13:38:13Z robertas 
;
_cod_original_cell_volume 679.3(3)
_cod_database_code 2008797

loop_
_symmetry_equiv_pos_as_xyz
x,y,z
-x,-y,-z

loop_
_atom_site_aniso_label
_atom_site_aniso_U_11
_atom_site_aniso_U_22
_atom_site_aniso_U_33
_atom_site_aniso_U_12
_atom_site_aniso_U_13
_atom_site_aniso_U_23
_atom_site_aniso_type_symbol
O21 0.0535(8) 0.0561(8) 0.0599(8) 0.0168(6) 0.0286(6) 0.0355(7) O
O61 0.0504(9) 0.0695(10) 0.0925(11) 0.0221(7) 0.0331(8) 0.0426(9) O
O22' 0.0418(8) 0.0801(11) 0.0739(10) 0.0038(8) 0.0209(7) 0.0300(8) O
O23' 0.0774(11) 0.0545(9) 0.0929(12) -0.0089(8) 0.0411(10) 0.0306(9) O
O42' 0.0863(12) 0.0522(9) 0.0702(10) 0.0100(9) 0.0380(9) 0.0140(8) O
O43' 0.0779(11) 0.0791(11) 0.0892(12) 0.0185(9) 0.0567(10) 0.0316(10) O
N1 0.0499(9) 0.0561(10) 0.0600(10) 0.0166(8) 0.0307(8) 0.0339(8) N
N21' 0.0477(10) 0.0517(10) 0.0496(9) -0.0056(8) 0.0197(8) 0.0144(8) N
N41' 0.0616(11) 0.0574(11) 0.0574(10) 0.0201(9) 0.0292(9) 0.0283(9) N
C2 0.0420(10) 0.0439(10) 0.0434(9) 0.0079(8) 0.0173(8) 0.0208(8) C
C3 0.0391(9) 0.0401(9) 0.0430(9) 0.0036(7) 0.0157(8) 0.0200(8) C
C31 0.0456(11) 0.0435(10) 0.0499(11) 0.0052(8) 0.0170(9) 0.0190(9) C
C32 0.0481(11) 0.0577(12) 0.0533(11) 0.0070(10) 0.0096(9) 0.0205(10) C
C4 0.0513(11) 0.0549(11) 0.0510(11) 0.0087(9) 0.0205(9) 0.0310(9) C
C5 0.0491(11) 0.0548(12) 0.0600(12) 0.0121(9) 0.0183(9) 0.0345(10) C
C6 0.0414(11) 0.0453(11) 0.0543(11) 0.0077(8) 0.0158(9) 0.0211(9) C
C1' 0.0416(10) 0.0444(10) 0.0413(9) 0.0060(8) 0.0164(8) 0.0218(8) C
C2' 0.0404(10) 0.0460(10) 0.0445(10) 0.0020(8) 0.0171(8) 0.0208(8) C
C3' 0.0481(11) 0.0410(10) 0.0451(10) 0.0029(8) 0.0142(8) 0.0191(8) C
C4' 0.0482(11) 0.0461(11) 0.0468(10) 0.0129(8) 0.0216(8) 0.0222(9) C
C5' 0.0464(11) 0.0556(12) 0.0584(12) 0.0073(9) 0.0264(10) 0.0278(10) C
C6' 0.0453(10) 0.0429(10) 0.0524(10) 0.0016(8) 0.0212(9) 0.0200(9) C

loop_
_atom_site_label
_atom_site_fract_x
_atom_site_fract_y
_atom_site_fract_z
_atom_site_U_iso_or_equiv
_atom_site_thermal_displace_type
_atom_site_calc_flag
_atom_site_refinement_flags
_atom_site_type_symbol
O21 0.17595(16) -0.50572(16) -0.04450(15) 0.0508(4) Uani ? ? O
O61 -0.20089(18) -0.18700(19) -0.12712(18) 0.0665(5) Uani ? ? O
O22' -0.05764(18) -0.6523(2) -0.35751(18) 0.0674(5) Uani ? ? O
O23' 0.0432(2) -0.86303(19) -0.33062(19) 0.0741(5) Uani ? ? O
O42' 0.3700(2) -1.0200(2) -0.65306(18) 0.0723(5) Uani ? ? O
O43' 0.5812(2) -0.8348(2) -0.60158(19) 0.0773(5) Uani ? ? O
N1 0.0004(2) -0.33207(19) -0.07864(18) 0.0496(4) Uani ? ? N
N21' 0.0550(2) -0.7323(2) -0.34385(18) 0.0529(4) Uani ? ? N
N41' 0.4574(2) -0.8779(2) -0.58192(19) 0.0557(5) Uani ? ? N
C2 0.1348(2) -0.4064(2) -0.0954(2) 0.0423(4) Uani ? ? C
C3 0.2345(2) -0.3539(2) -0.17187(19) 0.0402(4) Uani ? ? C
C31 0.3796(2) -0.2067(2) -0.0430(2) 0.0475(5) Uani ? ? C
C32 0.5113(3) -0.2496(3) 0.0660(2) 0.0574(5) Uani ? ? C
C4 0.1228(2) -0.2885(2) -0.2781(2) 0.0495(5) Uani ? ? C
C5 0.0290(3) -0.1605(3) -0.2032(2) 0.0520(5) Uani ? ? C
C6 -0.0691(2) -0.2261(2) -0.1360(2) 0.0480(5) Uani ? ? C
C1' 0.2980(2) -0.5017(2) -0.26700(19) 0.0413(4) Uani ? ? C
C2' 0.2145(2) -0.6712(2) -0.3487(2) 0.0433(4) Uani ? ? C
C3' 0.2683(2) -0.7963(2) -0.4456(2) 0.0460(5) Uani ? ? C
C4' 0.4098(2) -0.7509(2) -0.4663(2) 0.0454(5) Uani ? ? C
C5' 0.5034(2) -0.5884(2) -0.3839(2) 0.0509(5) Uani ? ? C
C6' 0.4472(2) -0.4674(2) -0.2860(2) 0.0468(5) Uani ? ? C
H1 -0.0460 -0.3545 -0.0259 0.059 Uiso ? ? H
H31A 0.4367 -0.1582 -0.0871 0.057 Uiso ? ? H
H31B 0.3300 -0.1198 0.0135 0.057 Uiso ? ? H
H32A 0.5939 -0.1494 0.1401 0.086 Uiso ? ? H
H32B 0.5651 -0.3326 0.0129 0.086 Uiso ? ? H
H32C 0.4580 -0.2940 0.1138 0.086 Uiso ? ? H
H4A 0.1931 -0.2368 -0.3110 0.059 Uiso ? ? H
H4B 0.0421 -0.3834 -0.3657 0.059 Uiso ? ? H
H5A 0.1092 -0.0581 -0.1255 0.062 Uiso ? ? H
H5B -0.0473 -0.1319 -0.2763 0.062 Uiso ? ? H
H3' 0.2106 -0.9080 -0.4955 0.055 Uiso ? ? H
H5' 0.6029 -0.5608 -0.3943 0.061 Uiso ? ? H
H6' 0.5115 -0.3581 -0.2301 0.056 Uiso ? ? H

loop_
_atom_type_symbol
_atom_type_scat_dispersion_real
_atom_type_scat_dispersion_imag
_atom_type_scat_source
C 0.0181 0.0091 '  International Tables Vol C Tables 4.2.6.8 and 6.1.1.4'
H 0.0000 0.0000 '  International Tables Vol C Tables 4.2.6.8 and 6.1.1.4'
N 0.0311 0.0180 '  International Tables Vol C Tables 4.2.6.8 and 6.1.1.4'
O 0.0492 0.0322 '  International Tables Vol C Tables 4.2.6.8 and 6.1.1.4'

loop_
_geom_angle_atom_site_label_1
_geom_angle_atom_site_label_2
_geom_angle_atom_site_label_3
_geom_angle
_geom_angle_publ_flag
O21 C2 N1 120.18(15) ?
O21 C2 C3 121.74(15) ?
O61 C6 N1 120.10(17) ?
O61 C6 C5 123.53(17) ?
O22' N21' O23' 124.74(17) ?
O22' N21' C2' 117.99(16) ?
O23' N21' C2' 117.24(17) ?
O43' N41' O42' 124.15(18) ?
O43' N41' C4' 117.96(18) ?
O42' N41' C4' 117.89(17) ?
N1 C2 C3 118.01(14) ?
N1 C6 C5 116.34(15) ?
C2 N1 C6 127.89(15) ?
C2 C3 C1' 112.08(14) yes
C2 C3 C4 110.63(14) yes
C2 C3 C31 105.18(14) yes
C32 C31 C3 116.96(15) ?
C4 C3 C31 109.16(14) yes
C5 C4 C3 112.16(15) ?
C6 C5 C4 112.10(15) ?
C1' C3 C4 106.93(14) yes
C1' C3 C31 112.89(14) yes
C1' C2' N21' 122.85(16) ?
C2' C1' C3 126.38(15) ?
C3' C2' C1' 123.98(16) ?
C3' C4' C5' 121.23(17) ?
C3' C4' N41' 118.62(17) ?
C3' C2' N21' 113.12(16) ?
C4' C5' C6' 119.01(17) ?
C4' C3' C2' 117.91(17) ?
C5' C4' N41' 120.12(16) ?
C5' C6' C1' 122.83(17) ?
C6' C1' C2' 114.79(16) ?
C6' C1' C3 118.65(16) ?

loop_
_geom_bond_atom_site_label_1
_geom_bond_atom_site_label_2
_geom_bond_site_symmetry_1
_geom_bond_site_symmetry_2
_geom_bond_distance
_geom_bond_publ_flag
O21 C2 ? ? 1.220(2) yes
O61 C6 ? ? 1.214(2) yes
N1 C2 ? ? 1.373(2) yes
N1 C6 ? ? 1.376(2) yes
N21' O22' ? ? 1.226(2) ?
N21' O23' ? ? 1.229(2) ?
N21' C2' ? ? 1.474(2) ?
N41' O43' ? ? 1.221(2) ?
N41' O42' ? ? 1.222(2) ?
N41' C4' ? ? 1.466(2) ?
C2 C3 ? ? 1.526(2) ?
C3 C31 ? ? 1.554(2) ?
C3 C4 ? ? 1.552(2) ?
C3 C1' ? ? 1.531(2) ?
C31 C32 ? ? 1.519(3) ?
C4 C5 ? ? 1.517(3) ?
C5 C6 ? ? 1.497(3) ?
C1' C2' ? ? 1.400(3) ?
C1' C6' ? ? 1.397(3) ?
C2' C3' ? ? 1.378(3) ?
C3' C4' ? ? 1.373(3) ?
C4' C5' ? ? 1.378(3) ?
C5' C6' ? ? 1.379(3) ?

loop_
_geom_hbond_atom_site_label_D
_geom_hbond_atom_site_label_H
_geom_hbond_atom_site_label_A
_geom_hbond_site_symmetry_D
_geom_hbond_site_symmetry_A
_geom_hbond_distance_DH
_geom_hbond_distance_HA
_geom_hbond_distance_DA
_geom_hbond_angle_DHA
_geom_hbond_publ_flag
N1 H1 O21 1 2_545 0.86 2.13 2.951(3) 160 yes

loop_
_geom_torsion_atom_site_label_1
_geom_torsion_atom_site_label_2
_geom_torsion_atom_site_label_3
_geom_torsion_atom_site_label_4
_geom_torsion
_geom_torsion_publ_flag
O21 C2 C3 C1' 38.3(2) ?
O21 C2 C3 C4 157.54(17) ?
O21 C2 C3 C31 -84.7(2) ?
O22' N21' C2' C3' -130.42(18) yes
O22' N21' C2' C1' 47.3(2) yes
O23' N21' C2' C3' 47.5(2) yes
O23' N21' C2' C1' -134.78(19) yes
O42' N41' C4' C3' -1.3(3) yes
O42' N41' C4' C5' -179.40(17) yes
O43' N41' C4' C5' 0.2(3) yes
O43' N41' C4' C3' 178.27(17) yes
N1 C2 C3 C1' -144.77(16) ?
N1 C2 C3 C4 -25.5(2) ?
N1 C2 C3 C31 92.21(19) ?
N21' C2' C3' C4' 175.77(16) ?
N41' C4' C5' C6' 173.89(16) ?
C2 C3 C4 C5 48.4(2) yes
C2 C3 C1' C2' 34.8(2) yes
C2 C3 C1' C6' -150.45(16) ?
C2 N1 C6 O61 170.80(19) ?
C2 C3 C31 C32 66.13(19) yes
C2 N1 C6 C5 -11.0(3) ?
C3 C4 C5 C6 -53.2(2) yes
C3 C1' C2' C3' 172.53(16) ?
C3 C1' C6' C5' -171.72(16) ?
C3 C1' C2' N21' -4.9(3) ?
C31 C3 C1' C6' -31.9(2) yes
C31 C3 C1' C2' 153.38(17) yes
C31 C3 C4 C5 -66.85(19) yes
C4 C5 C6 O61 -148.14(19) ?
C4 C3 C31 C32 -175.14(16) ?
C4 C3 C1' C6' 88.17(19) yes
C4 C5 C6 N1 33.8(2) ?
C4 C3 C1' C2' -86.6(2) ?
C6 N1 C2 O21 -175.77(17) ?
C6 N1 C2 C3 7.3(3) ?
C1' C3 C4 C5 170.73(15) yes
C1' C3 C31 C32 -56.4(2) ?
C1' C2' C3' C4' -1.9(3) ?
C2' C3' C4' C5' 5.2(3) ?
C2' C3' C4' N41' -172.79(15) ?
C2' C1' C6' C5' 3.6(3) ?
C3' C4' C5' C6' -4.1(3) ?
C4' C5' C6' C1' -0.5(3) ?
C6' C1' C2' C3' -2.4(3) ?
C6' C1' C2' N21' -179.83(16) ?
